data_6000346
loop_
_publ_author_name
'Park, J. H.'
'Woodward, P. M.'
'Parise, J. B.'
'Reeder, R. J.'
'Lubomirsky, I.'
'Stafsudd, O.'

_publ_section_title
;
 Synthesis, structure, and dielectric properties of (Bi1/2Ag1/2)TiO3
;
_journal_name_full 'Chemistry of Materials'
_journal_page_first 177
_journal_page_last 183
_journal_paper_doi 10.1021/cm9806533
_journal_volume 11
_journal_year 1999
_chemical_formula_sum 'Ag2 Bi O6 Ti2'
_space_group_name_H-M_alt 'I b a m'
_cell_angle_alpha 90.000
_cell_angle_beta 90.000
_cell_angle_gamma 90.000
_cell_length_a 5.4897
_cell_length_b 5.5195
_cell_length_c 7.1758
_cell_volume 217.43
_cod_database_code 6000346

loop_
_atom_site_label
_atom_site_fract_x
_atom_site_fract_y
_atom_site_fract_z
? ? ? ?
